data_4065862
loop_
_publ_author_name
'Christiansen, Andrea'
'Selent, Detlef'
'Spannenberg, Anke'
'Baumann, Wolfgang'
'Franke, Robert'
'B\"orner, Armin'

_publ_section_title
;
 Reaction of Secondary Phosphine Oxides with Rhodium(I)
;
_journal_issue 14
_journal_name_full Organometallics
_journal_page_first 3139
_journal_paper_doi 10.1021/om100171p
_journal_volume 29
_journal_year 2010
_chemical_formula_sum 'C36 H41 O2 P2 Rh'
_chemical_formula_weight 670.54
_chemical_name_systematic
; 
 ? 
;
_space_group_IT_number 2
_symmetry_cell_setting triclinic
_symmetry_space_group_name_Hall '-P 1'
_symmetry_space_group_name_H-M 'P -1'
_atom_sites_solution_hydrogens geom
_atom_sites_solution_primary direct
_atom_sites_solution_secondary difmap
_audit_creation_method SHELXL-97
_cell_angle_alpha 104.909(3)
_cell_angle_beta 98.667(3)
_cell_angle_gamma 90.515(3)
_cell_formula_units_Z 2
_cell_length_a 6.8633(2)
_cell_length_b 11.6332(4)
_cell_length_c 20.9725(7)
_cell_measurement_reflns_used 5720
_cell_measurement_temperature 200(2)
_cell_measurement_theta_max 27.15
_cell_measurement_theta_min 1.77
_cell_volume 1597.64(9)
_computing_cell_refinement X-AREA
_computing_data_collection 'X-AREA (Stoe & Cie, 2005)'
_computing_data_reduction X-AREA
_computing_molecular_graphics 'XP in SHELXTL'
_computing_publication_material 'SHELXTL (Sheldrick, 2008)'
_computing_structure_refinement 'SHELXL-97 (Sheldrick, 2008)'
_computing_structure_solution 'SHELXS-97 (Sheldrick, 2008)'
_diffrn_ambient_temperature 200(2)
_diffrn_measured_fraction_theta_full 1.000
_diffrn_measured_fraction_theta_max 1.000
_diffrn_measurement_device_type 'STOE IPDS II'
_diffrn_measurement_method 'rotation method'
_diffrn_radiation_monochromator graphite
_diffrn_radiation_source 'fine-focus sealed tube'
_diffrn_radiation_type MoK\a
_diffrn_radiation_wavelength 0.71073
_diffrn_reflns_av_R_equivalents 0.0322
_diffrn_reflns_av_sigmaI/netI 0.0382
_diffrn_reflns_limit_h_max 8
_diffrn_reflns_limit_h_min -7
_diffrn_reflns_limit_k_max 14
_diffrn_reflns_limit_k_min -14
_diffrn_reflns_limit_l_max 25
_diffrn_reflns_limit_l_min -25
_diffrn_reflns_number 23217
_diffrn_reflns_theta_full 26.00
_diffrn_reflns_theta_max 26.00
_diffrn_reflns_theta_min 1.81
_exptl_absorpt_coefficient_mu 0.665
_exptl_absorpt_correction_T_max 0.9602
_exptl_absorpt_correction_T_min 0.8350
_exptl_absorpt_correction_type numerical
_exptl_absorpt_process_details 'X-SHAPE and X-RED32 (Stoe & Cie, 2005)'
_exptl_crystal_colour orange-red
_exptl_crystal_density_diffrn 1.394
_exptl_crystal_density_method 'not measured'
_exptl_crystal_description prism
_exptl_crystal_F_000 696
_exptl_crystal_size_max 0.55
_exptl_crystal_size_mid 0.15
_exptl_crystal_size_min 0.05
_refine_diff_density_max 0.404
_refine_diff_density_min -0.230
_refine_diff_density_rms 0.053
_refine_ls_extinction_method none
_refine_ls_goodness_of_fit_ref 0.901
_refine_ls_hydrogen_treatment mixed
_refine_ls_matrix_type full
_refine_ls_number_parameters 390
_refine_ls_number_reflns 6296
_refine_ls_number_restraints 0
_refine_ls_restrained_S_all 0.901
_refine_ls_R_factor_all 0.0324
_refine_ls_R_factor_gt 0.0232
_refine_ls_shift/su_max 0.004
_refine_ls_shift/su_mean 0.000
_refine_ls_structure_factor_coef Fsqd
_refine_ls_weighting_details 'calc w=1/[\s^2^(Fo^2^)+(0.0307P)^2^+0.0000P] where P=(Fo^2^+2Fc^2^)/3'
_refine_ls_weighting_scheme calc
_refine_ls_wR_factor_gt 0.0519
_refine_ls_wR_factor_ref 0.0529
_reflns_number_gt 5119
_reflns_number_total 6296
_reflns_threshold_expression >2sigma(I)
_cod_data_source_file om100171p_si_001.cif
_cod_data_source_block 6
_cod_original_cell_volume 1597.65(9)
_cod_original_sg_symbol_H-M P-1
_cod_database_code 4065862

loop_
_symmetry_equiv_pos_as_xyz
'x, y, z'
'-x, -y, -z'

loop_
_atom_site_label
_atom_site_type_symbol
_atom_site_fract_x
_atom_site_fract_y
_atom_site_fract_z
_atom_site_U_iso_or_equiv
_atom_site_adp_type
_atom_site_occupancy
_atom_site_symmetry_multiplicity
_atom_site_calc_flag
_atom_site_refinement_flags
C1 C 0.2651(3) 1.1637(2) 0.21810(12) 0.0358(5) Uani 1 1 d .
C2 C 0.0944(4) 1.21750(19) 0.20202(11) 0.0331(5) Uani 1 1 d .
C3 C 0.0297(4) 1.2464(2) 0.13607(11) 0.0394(5) Uani 1 1 d .
H3A H 0.1480 1.2594 0.1166 0.047 Uiso 1 1 calc R
H3B H -0.0405 1.3215 0.1441 0.047 Uiso 1 1 calc R
C4 C -0.1053(4) 1.1485(2) 0.08582(11) 0.0384(5) Uani 1 1 d .
H4A H -0.2432 1.1617 0.0934 0.046 Uiso 1 1 calc R
H4B H -0.0970 1.1551 0.0402 0.046 Uiso 1 1 calc R
C5 C -0.0567(4) 1.0243(2) 0.08964(10) 0.0322(5) Uani 1 1 d .
C6 C 0.1291(3) 0.9831(2) 0.09765(11) 0.0333(5) Uani 1 1 d .
C7 C 0.3177(4) 1.0544(2) 0.10085(12) 0.0411(6) Uani 1 1 d .
H7A H 0.2886 1.1147 0.0754 0.049 Uiso 1 1 calc R
H7B H 0.4132 1.0004 0.0792 0.049 Uiso 1 1 calc R
C8 C 0.4115(3) 1.1172(2) 0.17231(13) 0.0454(6) Uani 1 1 d .
H8A H 0.4945 1.0607 0.1909 0.055 Uiso 1 1 calc R
H8B H 0.4990 1.1845 0.1712 0.055 Uiso 1 1 calc R
C9 C -0.0061(3) 1.22145(19) 0.35206(10) 0.0305(5) Uani 1 1 d .
C10 C -0.1690(4) 1.2916(2) 0.35125(11) 0.0401(5) Uani 1 1 d .
H10A H -0.2954 1.2560 0.3303 0.048 Uiso 1 1 calc R
C11 C -0.1482(4) 1.4129(2) 0.38080(12) 0.0480(6) Uani 1 1 d .
H11A H -0.2616 1.4590 0.3801 0.058 Uiso 1 1 calc R
C12 C 0.0324(4) 1.4686(2) 0.41124(12) 0.0462(6) Uani 1 1 d .
C13 C 0.1938(4) 1.3982(2) 0.41363(12) 0.0433(6) Uani 1 1 d .
H13A H 0.3192 1.4340 0.4357 0.052 Uiso 1 1 calc R
C14 C 0.1755(3) 1.2765(2) 0.38442(11) 0.0349(5) Uani 1 1 d .
H14A H 0.2884 1.2302 0.3866 0.042 Uiso 1 1 calc R
C15 C 0.0547(5) 1.6018(2) 0.43940(15) 0.0660(9) Uani 1 1 d .
H15A H -0.0746 1.6362 0.4334 0.099 Uiso 1 1 calc R
H15B H 0.1447 1.6353 0.4160 0.099 Uiso 1 1 calc R
H15C H 0.1083 1.6206 0.4871 0.099 Uiso 1 1 calc R
C16 C 0.1319(3) 0.99367(18) 0.35812(10) 0.0275(4) Uani 1 1 d .
C17 C 0.0650(3) 0.95466(18) 0.40849(10) 0.0322(5) Uani 1 1 d .
H17A H -0.0665 0.9679 0.4166 0.039 Uiso 1 1 calc R
C18 C 0.1888(4) 0.89638(19) 0.44709(11) 0.0377(5) Uani 1 1 d .
H18A H 0.1411 0.8706 0.4816 0.045 Uiso 1 1 calc R
C19 C 0.3800(4) 0.87528(19) 0.43621(11) 0.0377(5) Uani 1 1 d .
C20 C 0.4466(4) 0.9153(2) 0.38680(13) 0.0447(6) Uani 1 1 d .
H20A H 0.5788 0.9029 0.3793 0.054 Uiso 1 1 calc R
C21 C 0.3244(3) 0.9735(2) 0.34779(12) 0.0393(5) Uani 1 1 d .
H21A H 0.3733 0.9998 0.3136 0.047 Uiso 1 1 calc R
C22 C 0.5143(4) 0.8092(2) 0.47759(14) 0.0564(7) Uani 1 1 d .
H22A H 0.4435 0.7884 0.5106 0.085 Uiso 1 1 calc R
H22B H 0.6316 0.8602 0.5006 0.085 Uiso 1 1 calc R
H22C H 0.5545 0.7364 0.4482 0.085 Uiso 1 1 calc R
C23 C 0.0151(3) 0.74117(17) 0.21083(10) 0.0271(4) Uani 1 1 d .
C24 C -0.0601(3) 0.64681(19) 0.23068(12) 0.0362(5) Uani 1 1 d .
H24A H -0.1985 0.6356 0.2282 0.043 Uiso 1 1 calc R
C25 C 0.0657(4) 0.5693(2) 0.25393(12) 0.0390(5) Uani 1 1 d .
H25A H 0.0122 0.5055 0.2675 0.047 Uiso 1 1 calc R
C26 C 0.2676(3) 0.58292(19) 0.25782(11) 0.0346(5) Uani 1 1 d .
C27 C 0.3405(3) 0.6758(2) 0.23721(13) 0.0404(5) Uani 1 1 d .
H27A H 0.4787 0.6859 0.2387 0.049 Uiso 1 1 calc R
C28 C 0.2164(3) 0.75432(19) 0.21452(12) 0.0366(5) Uani 1 1 d .
H28A H 0.2705 0.8183 0.2013 0.044 Uiso 1 1 calc R
C29 C 0.4060(4) 0.5006(2) 0.28486(15) 0.0531(7) Uani 1 1 d .
H29A H 0.3294 0.4401 0.2968 0.080 Uiso 1 1 calc R
H29B H 0.4942 0.5466 0.3246 0.080 Uiso 1 1 calc R
H29C H 0.4844 0.4618 0.2507 0.080 Uiso 1 1 calc R
C30 C -0.2454(3) 0.75937(18) 0.09737(11) 0.0306(5) Uani 1 1 d .
C31 C -0.4456(3) 0.75956(19) 0.07413(12) 0.0375(5) Uani 1 1 d .
H31A H -0.5288 0.8057 0.1021 0.045 Uiso 1 1 calc R
C32 C -0.5251(4) 0.6934(2) 0.01090(12) 0.0452(6) Uani 1 1 d .
H32A H -0.6627 0.6946 -0.0038 0.054 Uiso 1 1 calc R
C33 C -0.4100(4) 0.6255(2) -0.03162(12) 0.0442(6) Uani 1 1 d .
C34 C -0.2098(4) 0.6249(2) -0.00843(12) 0.0428(6) Uani 1 1 d .
H34A H -0.1275 0.5785 -0.0366 0.051 Uiso 1 1 calc R
C35 C -0.1278(4) 0.69069(19) 0.05492(11) 0.0373(5) Uani 1 1 d .
H35A H 0.0097 0.6891 0.0697 0.045 Uiso 1 1 calc R
C36 C -0.5006(5) 0.5523(2) -0.10038(13) 0.0642(8) Uani 1 1 d .
H36A H -0.6425 0.5642 -0.1077 0.096 Uiso 1 1 calc R
H36B H -0.4792 0.4678 -0.1040 0.096 Uiso 1 1 calc R
H36C H -0.4388 0.5773 -0.1342 0.096 Uiso 1 1 calc R
O1 O -0.2488(2) 1.02994(14) 0.31221(7) 0.0329(3) Uani 1 1 d .
O2 O -0.3308(2) 0.85502(13) 0.21794(7) 0.0326(3) Uani 1 1 d .
P1 P -0.03393(8) 1.06513(5) 0.30574(3) 0.02639(12) Uani 1 1 d .
P2 P -0.14690(8) 0.84642(5) 0.18214(3) 0.02618(12) Uani 1 1 d .
Rh1 Rh 0.02067(2) 1.026473(15) 0.196262(8) 0.02409(5) Uani 1 1 d .
H1 H 0.311(3) 1.1726(19) 0.2625(12) 0.032(6) Uiso 1 1 d .
H2 H 0.036(3) 1.257(2) 0.2351(12) 0.036(6) Uiso 1 1 d .
H5 H -0.160(3) 0.9702(19) 0.0735(10) 0.023(5) Uiso 1 1 d .
H6 H 0.142(3) 0.901(2) 0.0897(10) 0.026(5) Uiso 1 1 d .
HO1 H -0.294(5) 0.954(3) 0.2747(18) 0.088(11) Uiso 1 1 d .

loop_
_atom_site_aniso_label
_atom_site_aniso_U_11
_atom_site_aniso_U_22
_atom_site_aniso_U_33
_atom_site_aniso_U_23
_atom_site_aniso_U_13
_atom_site_aniso_U_12
C1 0.0383(13) 0.0359(12) 0.0347(13) 0.0142(10) 0.0029(10) -0.0113(10)
C2 0.0457(14) 0.0262(11) 0.0304(11) 0.0093(9) 0.0118(10) -0.0012(10)
C3 0.0543(15) 0.0326(12) 0.0398(13) 0.0201(10) 0.0147(11) 0.0093(11)
C4 0.0453(14) 0.0435(13) 0.0327(12) 0.0208(10) 0.0070(10) 0.0118(11)
C5 0.0406(13) 0.0358(12) 0.0223(10) 0.0116(9) 0.0050(9) 0.0000(11)
C6 0.0449(14) 0.0297(12) 0.0299(11) 0.0107(9) 0.0149(10) 0.0057(10)
C7 0.0417(14) 0.0405(13) 0.0495(14) 0.0177(11) 0.0234(12) 0.0077(11)
C8 0.0318(13) 0.0517(15) 0.0594(16) 0.0239(13) 0.0122(12) -0.0037(11)
C9 0.0330(12) 0.0358(11) 0.0245(10) 0.0119(9) 0.0034(9) 0.0024(9)
C10 0.0367(13) 0.0464(14) 0.0358(12) 0.0109(10) 0.0006(10) 0.0073(11)
C11 0.0582(17) 0.0449(14) 0.0426(14) 0.0151(11) 0.0059(12) 0.0202(13)
C12 0.0697(18) 0.0374(13) 0.0345(13) 0.0140(10) 0.0096(12) 0.0022(13)
C13 0.0495(15) 0.0426(14) 0.0367(13) 0.0113(11) 0.0025(11) -0.0095(12)
C14 0.0346(12) 0.0382(12) 0.0332(11) 0.0133(10) 0.0026(10) 0.0023(10)
C15 0.106(3) 0.0349(14) 0.0584(18) 0.0113(13) 0.0171(17) 0.0026(15)
C16 0.0273(11) 0.0300(10) 0.0249(10) 0.0084(8) 0.0010(8) -0.0009(9)
C17 0.0372(12) 0.0328(11) 0.0282(11) 0.0091(9) 0.0080(9) 0.0017(9)
C18 0.0569(16) 0.0310(11) 0.0268(11) 0.0115(9) 0.0052(10) -0.0006(11)
C19 0.0447(14) 0.0279(11) 0.0356(12) 0.0090(9) -0.0103(10) -0.0020(10)
C20 0.0294(12) 0.0545(15) 0.0529(15) 0.0230(12) -0.0010(11) 0.0052(11)
C21 0.0312(12) 0.0525(14) 0.0420(13) 0.0260(11) 0.0059(10) 0.0021(11)
C22 0.0656(19) 0.0455(15) 0.0559(17) 0.0239(13) -0.0161(14) 0.0028(13)
C23 0.0269(11) 0.0273(10) 0.0281(10) 0.0093(8) 0.0036(9) 0.0007(8)
C24 0.0271(11) 0.0387(12) 0.0485(13) 0.0213(11) 0.0066(10) -0.0008(10)
C25 0.0407(13) 0.0355(12) 0.0487(14) 0.0242(11) 0.0093(11) -0.0012(10)
C26 0.0353(12) 0.0324(11) 0.0384(12) 0.0153(9) 0.0025(10) 0.0045(9)
C27 0.0243(11) 0.0378(12) 0.0639(16) 0.0221(11) 0.0063(11) 0.0017(10)
C28 0.0280(12) 0.0329(12) 0.0563(14) 0.0239(11) 0.0083(10) -0.0001(9)
C29 0.0457(15) 0.0528(16) 0.0695(18) 0.0363(14) 0.0005(14) 0.0089(13)
C30 0.0328(12) 0.0254(10) 0.0349(11) 0.0121(9) 0.0018(9) -0.0006(9)
C31 0.0372(13) 0.0322(12) 0.0423(13) 0.0124(10) -0.0012(10) 0.0038(10)
C32 0.0450(15) 0.0403(13) 0.0471(14) 0.0164(11) -0.0115(12) 0.0006(11)
C33 0.0640(17) 0.0302(12) 0.0370(13) 0.0139(10) -0.0051(12) -0.0079(11)
C34 0.0589(17) 0.0318(12) 0.0394(13) 0.0097(10) 0.0122(12) 0.0020(11)
C35 0.0370(13) 0.0350(12) 0.0407(13) 0.0114(10) 0.0061(10) 0.0006(10)
C36 0.093(2) 0.0503(16) 0.0411(15) 0.0099(13) -0.0116(15) -0.0077(16)
O1 0.0249(8) 0.0437(9) 0.0298(8) 0.0080(7) 0.0068(6) -0.0017(7)
O2 0.0229(7) 0.0347(8) 0.0409(8) 0.0101(7) 0.0071(6) -0.0022(6)
P1 0.0226(3) 0.0333(3) 0.0248(3) 0.0109(2) 0.0030(2) -0.0001(2)
P2 0.0223(3) 0.0268(3) 0.0315(3) 0.0115(2) 0.0040(2) 0.0009(2)
Rh1 0.02431(9) 0.02625(8) 0.02450(8) 0.01145(6) 0.00420(6) 0.00040(6)

loop_
_atom_type_symbol
_atom_type_description
_atom_type_scat_dispersion_real
_atom_type_scat_dispersion_imag
_atom_type_scat_source
C C 0.0033 0.0016 'International Tables Vol C Tables 4.2.6.8 and 6.1.1.4'
H H 0.0000 0.0000 'International Tables Vol C Tables 4.2.6.8 and 6.1.1.4'
O O 0.0106 0.0060 'International Tables Vol C Tables 4.2.6.8 and 6.1.1.4'
P P 0.1023 0.0942 'International Tables Vol C Tables 4.2.6.8 and 6.1.1.4'
Rh Rh -1.1178 0.9187 'International Tables Vol C Tables 4.2.6.8 and 6.1.1.4'

loop_
_geom_angle_atom_site_label_1
_geom_angle_atom_site_label_2
_geom_angle_atom_site_label_3
_geom_angle
C2 C1 C8 126.1(2)
C2 C1 Rh1 73.13(13)
C8 C1 Rh1 107.59(16)
C1 C2 C3 125.0(2)
C1 C2 Rh1 71.07(12)
C3 C2 Rh1 111.77(15)
C2 C3 C4 113.14(18)
C5 C4 C3 114.12(19)
C6 C5 C4 125.6(2)
C6 C5 Rh1 73.20(12)
C4 C5 Rh1 108.18(14)
C5 C6 C7 124.9(2)
C5 C6 Rh1 71.01(12)
C7 C6 Rh1 111.65(15)
C6 C7 C8 112.76(18)
C1 C8 C7 114.1(2)
C14 C9 C10 118.0(2)
C14 C9 P1 122.52(16)
C10 C9 P1 119.30(17)
C11 C10 C9 120.4(2)
C12 C11 C10 121.8(2)
C11 C12 C13 117.7(2)
C11 C12 C15 121.1(2)
C13 C12 C15 121.1(3)
C12 C13 C14 121.2(2)
C13 C14 C9 120.8(2)
C21 C16 C17 118.40(19)
C21 C16 P1 121.45(15)
C17 C16 P1 120.13(16)
C18 C17 C16 120.4(2)
C19 C18 C17 121.1(2)
C20 C19 C18 118.4(2)
C20 C19 C22 120.6(2)
C18 C19 C22 121.1(2)
C19 C20 C21 121.1(2)
C16 C21 C20 120.6(2)
C28 C23 C24 118.34(18)
C28 C23 P2 120.54(15)
C24 C23 P2 121.11(16)
C25 C24 C23 120.3(2)
C26 C25 C24 121.3(2)
C27 C26 C25 118.00(19)
C27 C26 C29 120.5(2)
C25 C26 C29 121.5(2)
C26 C27 C28 121.2(2)
C23 C28 C27 120.9(2)
C31 C30 C35 118.1(2)
C31 C30 P2 119.18(17)
C35 C30 P2 122.71(17)
C32 C31 C30 120.6(2)
C31 C32 C33 121.7(2)
C32 C33 C34 117.7(2)
C32 C33 C36 120.9(3)
C34 C33 C36 121.4(3)
C35 C34 C33 121.2(2)
C34 C35 C30 120.6(2)
O1 P1 C16 107.03(9)
O1 P1 C9 102.56(9)
C16 P1 C9 103.08(9)
O1 P1 Rh1 113.30(6)
C16 P1 Rh1 114.55(7)
C9 P1 Rh1 115.07(7)
O2 P2 C23 108.14(9)
O2 P2 C30 102.49(9)
C23 P2 C30 100.81(9)
O2 P2 Rh1 114.40(6)
C23 P2 Rh1 110.97(7)
C30 P2 Rh1 118.72(7)
C5 Rh1 C1 94.96(9)
C5 Rh1 C6 35.79(8)
C1 Rh1 C6 79.89(9)
C5 Rh1 C2 79.84(8)
C1 Rh1 C2 35.80(8)
C6 Rh1 C2 86.18(8)
C5 Rh1 P2 93.40(6)
C1 Rh1 P2 160.89(6)
C6 Rh1 P2 97.27(6)
C2 Rh1 P2 163.31(6)
C5 Rh1 P1 154.39(6)
C1 Rh1 P1 94.60(6)
C6 Rh1 P1 169.68(6)
C2 Rh1 P1 94.45(6)
P2 Rh1 P1 85.07(2)

loop_
_geom_bond_atom_site_label_1
_geom_bond_atom_site_label_2
_geom_bond_distance
C1 C2 1.371(3)
C1 C8 1.503(3)
C1 Rh1 2.217(2)
C2 C3 1.510(3)
C2 Rh1 2.243(2)
C3 C4 1.528(3)
C4 C5 1.504(3)
C5 C6 1.368(3)
C5 Rh1 2.213(2)
C6 C7 1.515(3)
C6 Rh1 2.240(2)
C7 C8 1.527(4)
C9 C14 1.390(3)
C9 C10 1.391(3)
C9 P1 1.821(2)
C10 C11 1.383(3)
C11 C12 1.378(4)
C12 C13 1.386(4)
C12 C15 1.508(4)
C13 C14 1.387(3)
C16 C21 1.383(3)
C16 C17 1.387(3)
C16 P1 1.818(2)
C17 C18 1.386(3)
C18 C19 1.379(3)
C19 C20 1.374(3)
C19 C22 1.519(3)
C20 C21 1.386(3)
C23 C28 1.377(3)
C23 C24 1.391(3)
C23 P2 1.816(2)
C24 C25 1.381(3)
C25 C26 1.381(3)
C26 C27 1.378(3)
C26 C29 1.508(3)
C27 C28 1.379(3)
C30 C31 1.388(3)
C30 C35 1.394(3)
C30 P2 1.828(2)
C31 C32 1.378(3)
C32 C33 1.380(4)
C33 C34 1.387(4)
C33 C36 1.510(3)
C34 C35 1.382(3)
O1 P1 1.5620(15)
O2 P2 1.5543(14)
P1 Rh1 2.3121(5)
P2 Rh1 2.3092(5)
